data_1529920
loop_
_publ_author_name
'Fallon, G.D.'
'Gatehouse, B.M.'
'Guddat, L.W.'

_publ_section_title
;
 Crystal structures of some niobium and tantalum oxides IX. K3 Nb7 O19: A
 new potassium niobium oxide tunnel structure
;
_journal_name_full 'Journal of Solid State Chemistry'
_journal_page_first 181
_journal_page_last 187
_journal_volume 61
_journal_year 1986
_chemical_formula_sum 'K3 Nb7 O19'
_space_group_IT_number 2
_symmetry_space_group_name_Hall '-P 1'
_symmetry_space_group_name_H-M 'P -1'
_cell_angle_alpha 106.45
_cell_angle_beta 95.82
_cell_angle_gamma 97.29
_cell_formula_units_Z 2
_cell_length_a 14.143
_cell_length_b 9.948
_cell_length_c 6.463
_cell_volume 855.977
_citation_journal_id_ASTM JSSCBI
_cod_data_source_file Fallon_JSSCBI_1986_1117.cif
_cod_data_source_block K3Nb7O19
_cod_original_cell_volume 855.9772
_cod_database_code 1529920

loop_
_symmetry_equiv_pos_as_xyz
x,y,z
-x,-y,-z

loop_
_atom_site_label
_atom_site_type_symbol
_atom_site_fract_x
_atom_site_fract_y
_atom_site_fract_z
_atom_site_occupancy
_atom_site_U_iso_or_equiv
O15 O-2 0 0.5 0.5 1 0.0
O5 O-2 0.5463 0.5849 0.6911 1 0.0
O16 O-2 0.1954 0.1105 0.5342 1 0.0
O9 O-2 0.7188 0.9609 0.9321 1 0.0
Nb3 Nb+5 0.1871 0.8445 0.9908 1 0.0
K5 K+1 0.6337 0.0238 0.3581 1 0.0
O1 O-2 0.2231 0.8335 0.2879 1 0.0
O12 O-2 0.1641 0.3961 0.7156 1 0.0
Nb1 Nb+5 0.5065 0.6222 0.3659 1 0.0
O13 O-2 0.7471 0.685 0.6739 1 0.0
O7 O-2 0.5237 0.8353 0.9057 1 0.0
K4 K+1 0.2094 0.5928 0.4133 0.5 0.0
O20 O-2 0.6073 0.7842 0.5031 1 0.0
Nb6 Nb+5 0.3472 0.2176 0.1564 1 0.0
K3 K+1 0.2512 0.5604 0.1965 0.5 0.0
Nb5 Nb+5 0.2583 0.2929 0.6186 1 0.0
O18 O-2 0.1593 0.8867 0.7022 1 0.0
O6 O-2 0.4058 0.6911 0.5192 1 0.0
O3 O-2 0.9323 0.5494 0.9115 1 0.0
Nb2 Nb+5 0.4193 0.6845 0.8267 1 0.0
K1 K+1 0.0957 0.1762 0.9921 0.5 0.0
O14 O-2 0 0 0.5 1 0.0
O19 O-2 0.3748 0.4751 0.714 1 0.0
O11 O-2 0.3143 0.7645 0.8951 1 0.0
O17 O-2 0.685 0.7283 0.0918 1 0.0
O2 O-2 0.9707 0.2765 0.6739 1 0.0
Nb4 Nb+5 0.0358 0.47 0.7762 1 0.0
Nb7 Nb+5 0.8891 0.0928 0.5665 1 0.0
O8 O-2 0.0898 0.9348 0.1207 1 0.0
O10 O-2 0.4594 0.6467 0.1078 1 0.0
K2 K+1 0.0576 0.2076 0.1975 0.5 0.0
O4 O-2 0.1209 0.6598 0.8761 1 0.0
